data_7226640
loop_
_publ_author_name
'Zhang, Haifeng'
'Liu, Rui'
'Zhang, Jin'
'Li, Yahong'
'Liu, Wei'

_publ_section_title
;
 Chair-like [LnIII4CoIII2] (Ln = Dy, Eu, Gd, Tb) clusters including a
 [DyIII4CoIII2] single molecule magnet
;
_journal_issue 42
_journal_name_full CrystEngComm
_journal_page_first 8246
_journal_paper_doi 10.1039/C6CE01589A
_journal_volume 18
_journal_year 2016
_chemical_formula_moiety 'C70 H72 Co2 Eu4 N10 O32, 2(C2 H6 O)'
_chemical_formula_sum 'C74 H84 Co2 Eu4 N10 O34'
_chemical_formula_weight 2383.21
_space_group_crystal_system monoclinic
_space_group_IT_number 14
_space_group_name_Hall '-P 2ybc'
_space_group_name_H-M_alt 'P 1 21/c 1'
_symmetry_space_group_name_Hall '-P 2ybc'
_symmetry_space_group_name_H-M 'P 1 21/c 1'
_atom_sites_solution_hydrogens mixed
_audit_creation_method SHELXL-2014/7
_audit_update_record
;
2016-09-19 deposited with the CCDC.
2016-09-23 downloaded from the CCDC.
;
_cell_angle_alpha 90
_cell_angle_beta 104.094(2)
_cell_angle_gamma 90
_cell_formula_units_Z 2
_cell_length_a 12.4424(19)
_cell_length_b 19.730(3)
_cell_length_c 19.024(3)
_cell_measurement_reflns_used 6693
_cell_measurement_temperature 296(2)
_cell_measurement_theta_max 25.88
_cell_measurement_theta_min 2.21
_cell_volume 4529.6(12)
_computing_cell_refinement 'SAINT (Bruker, 2005)'
_computing_data_collection 'APEX-II (Bruker, 2005)'
_computing_data_reduction 'SAINT (Bruker, 2005)'
_computing_molecular_graphics 'SHELXL-2014/7 (Sheldrick, 2014) and DIAMOND (Brandenburg, 1999)'
_computing_publication_material 'SHELXL-2014/7 (Sheldrick, 2014)'
_computing_structure_refinement 'SHELXL-2014/7 (Sheldrick, 2014)'
_computing_structure_solution 'SHELXS-97 (Sheldrick, 2008)'
_diffrn_ambient_temperature 296(2)
_diffrn_measured_fraction_theta_full 0.999
_diffrn_measured_fraction_theta_max 0.991
_diffrn_measurement_device_type 'Bruker APEXII CCD'
_diffrn_measurement_method '\f and \w scans'
_diffrn_radiation_type MoK\a
_diffrn_radiation_wavelength 0.71073
_diffrn_reflns_av_R_equivalents 0.0444
_diffrn_reflns_av_unetI/netI 0.0548
_diffrn_reflns_Laue_measured_fraction_full 0.999
_diffrn_reflns_Laue_measured_fraction_max 0.991
_diffrn_reflns_limit_h_max 13
_diffrn_reflns_limit_h_min -15
_diffrn_reflns_limit_k_max 10
_diffrn_reflns_limit_k_min -24
_diffrn_reflns_limit_l_max 21
_diffrn_reflns_limit_l_min -23
_diffrn_reflns_number 23899
_diffrn_reflns_point_group_measured_fraction_full 0.999
_diffrn_reflns_point_group_measured_fraction_max 0.991
_diffrn_reflns_theta_full 25.242
_diffrn_reflns_theta_max 25.992
_diffrn_reflns_theta_min 1.511
_diffrn_source 'fine-focus sealed tube'
_exptl_absorpt_coefficient_mu 3.171
_exptl_absorpt_correction_T_max 0.5841
_exptl_absorpt_correction_T_min 0.5044
_exptl_absorpt_correction_type multi-scan
_exptl_absorpt_process_details 'SADABS (Bruker, 2005)'
_exptl_crystal_colour green
_exptl_crystal_density_diffrn 1.747
_exptl_crystal_density_meas ?
_exptl_crystal_density_method 'not measured'
_exptl_crystal_description block
_exptl_crystal_F_000 2352
_exptl_crystal_size_max 0.250
_exptl_crystal_size_mid 0.240
_exptl_crystal_size_min 0.190
_refine_diff_density_max 1.823
_refine_diff_density_min -1.394
_refine_diff_density_rms 0.155
_refine_ls_extinction_method none
_refine_ls_goodness_of_fit_ref 1.049
_refine_ls_hydrogen_treatment mixed
_refine_ls_matrix_type full
_refine_ls_number_parameters 567
_refine_ls_number_reflns 8820
_refine_ls_number_restraints 36
_refine_ls_restrained_S_all 1.054
_refine_ls_R_factor_all 0.0702
_refine_ls_R_factor_gt 0.0385
_refine_ls_shift/su_max 0.002
_refine_ls_shift/su_mean 0.000
_refine_ls_structure_factor_coef Fsqd
_refine_ls_weighting_details 'w=1/[\s^2^(Fo^2^)+(0.0558P)^2^] where P=(Fo^2^+2Fc^2^)/3'
_refine_ls_weighting_scheme calc
_refine_ls_wR_factor_gt 0.0918
_refine_ls_wR_factor_ref 0.1059
_reflns_Friedel_coverage 0.000
_reflns_number_gt 6417
_reflns_number_total 8820
_reflns_threshold_expression 'I > 2\s(I)'
_cod_data_source_file c6ce01589a2.cif
_cod_data_source_block t
_cod_depositor_comments
;
The following automatic conversions were performed:

'_exptl_crystal_density_meas' value 'not measured' was changed to '?'
- the value is perceived as not measured.

Automatic conversion script
Id: cif_fix_values 4268 2015-11-12 08:31:59Z antanas 

 Adding full bibliography for 7226639--7226642.cif.
;
_cod_database_code 7226640
_shelx_shelxl_version_number 2014/7
_shelx_space_group_comment
;
The symmetry employed for this shelxl refinement is uniquely defined
by the following loop, which should always be used as a source of
symmetry information in preference to the above space-group names.
They are only intended as comments.
;
_shelx_estimated_absorpt_t_min 0.504
_shelx_estimated_absorpt_t_max 0.584

loop_
_space_group_symop_operation_xyz
'x, y, z'
'-x, y+1/2, -z+1/2'
'-x, -y, -z'
'x, -y-1/2, z-1/2'

loop_
_atom_site_label
_atom_site_type_symbol
_atom_site_fract_x
_atom_site_fract_y
_atom_site_fract_z
_atom_site_U_iso_or_equiv
_atom_site_adp_type
_atom_site_occupancy
_atom_site_site_symmetry_order
_atom_site_calc_flag
_atom_site_refinement_flags_posn
_atom_site_refinement_flags_adp
Eu1 Eu 0.44680(3) 0.64468(2) 0.57042(2) 0.02983(10) Uani 1 1 d . .
Eu2 Eu 0.36124(3) 0.45689(2) 0.51411(2) 0.02811(9) Uani 1 1 d . U
Co1 Co 0.57478(7) 0.70014(4) 0.45328(4) 0.02924(19) Uani 1 1 d . .
O1 O 0.5158(3) 0.53237(19) 0.5646(2) 0.0280(9) Uani 1 1 d D .
O2 O 0.6816(3) 0.64736(19) 0.4237(2) 0.0334(10) Uani 1 1 d . .
O3 O 0.4820(3) 0.62203(19) 0.44388(18) 0.0304(9) Uani 1 1 d . .
O4 O 0.4638(4) 0.7430(2) 0.4893(2) 0.0381(10) Uani 1 1 d . .
O5 O 0.6322(3) 0.65995(19) 0.54687(19) 0.0302(9) Uani 1 1 d . .
O6 O 0.1550(4) 0.4418(2) 0.4728(3) 0.0526(13) Uani 1 1 d . .
O7 O 0.2353(4) 0.4673(2) 0.3870(2) 0.0497(12) Uani 1 1 d . U
O8 O 0.0559(5) 0.4617(4) 0.3633(4) 0.097(2) Uani 1 1 d . .
O9 O 0.3556(4) 0.5957(2) 0.6556(2) 0.0420(11) Uani 1 1 d . .
O10 O 0.3307(4) 0.4861(2) 0.6269(2) 0.0461(12) Uani 1 1 d . .
O11 O 0.2937(3) 0.5735(2) 0.4994(2) 0.0339(10) Uani 1 1 d . .
O12 O 0.2517(4) 0.6768(2) 0.5261(2) 0.0465(12) Uani 1 1 d . .
O13 O 0.5802(4) 0.6345(2) 0.6901(2) 0.0426(11) Uani 1 1 d . U
O14 O 0.6126(6) 0.6047(3) 0.8023(3) 0.099(2) Uani 1 1 d . .
O15 O 0.5867(5) 0.5274(3) 0.7195(3) 0.0661(16) Uani 1 1 d . .
O16 O 0.4428(4) 0.7491(2) 0.6361(2) 0.0472(12) Uani 1 1 d . .
C1 C 0.7367(5) 0.6701(3) 0.3764(3) 0.0378(15) Uani 1 1 d . .
C2 C 0.8391(6) 0.6406(4) 0.3759(4) 0.0531(19) Uani 1 1 d . .
H2 H 0.8674 0.6056 0.4077 0.064 Uiso 1 1 calc R U
C3 C 0.8970(7) 0.6636(6) 0.3281(5) 0.093(4) Uani 1 1 d . .
H3 H 0.9649 0.6441 0.3280 0.112 Uiso 1 1 calc R U
C4 C 0.8556(8) 0.7165(6) 0.2789(5) 0.104(4) Uani 1 1 d . .
H4 H 0.8972 0.7329 0.2481 0.125 Uiso 1 1 calc R U
C5 C 0.7534(6) 0.7434(5) 0.2773(4) 0.069(3) Uani 1 1 d . .
H5 H 0.7246 0.7772 0.2440 0.083 Uiso 1 1 calc R U
C6 C 0.6922(5) 0.7205(4) 0.3251(3) 0.0414(16) Uani 1 1 d . .
C7 C 0.5799(5) 0.7397(3) 0.3119(3) 0.0358(15) Uani 1 1 d . .
H7 H 0.5489 0.7618 0.2685 0.043 Uiso 1 1 calc R U
C8 C 0.3984(5) 0.7320(3) 0.3298(3) 0.0366(15) Uani 1 1 d . .
C9 C 0.3413(5) 0.6745(3) 0.3433(3) 0.0353(14) Uani 1 1 d . .
C10 C 0.2269(6) 0.6745(4) 0.3191(4) 0.0529(19) Uani 1 1 d . .
H10 H 0.1869 0.6371 0.3282 0.063 Uiso 1 1 calc R U
C11 C 0.1714(6) 0.7294(4) 0.2815(5) 0.069(2) Uani 1 1 d . .
H11 H 0.0946 0.7285 0.2650 0.083 Uiso 1 1 calc R U
C12 C 0.2297(6) 0.7847(4) 0.2687(4) 0.060(2) Uani 1 1 d . .
H12 H 0.1918 0.8212 0.2433 0.072 Uiso 1 1 calc R U
C13 C 0.3438(6) 0.7877(3) 0.2927(3) 0.0461(17) Uani 1 1 d . .
H13 H 0.3829 0.8258 0.2843 0.055 Uiso 1 1 calc R U
C14 C 0.4045(5) 0.6118(3) 0.3746(3) 0.0347(14) Uani 1 1 d . .
H14A H 0.3518 0.5771 0.3800 0.042 Uiso 1 1 calc R U
H14B H 0.4447 0.5950 0.3404 0.042 Uiso 1 1 calc R U
C15 C 0.5105(7) 0.8555(3) 0.4594(4) 0.0474(17) Uani 1 1 d . U
C16 C 0.4342(6) 0.8073(3) 0.4720(3) 0.0414(16) Uani 1 1 d . .
C17 C 0.3261(6) 0.8278(4) 0.4680(4) 0.0502(18) Uani 1 1 d . .
H17 H 0.2748 0.7967 0.4770 0.060 Uiso 1 1 calc R U
C18 C 0.2941(8) 0.8941(4) 0.4506(4) 0.066(2) Uani 1 1 d . .
H18 H 0.2214 0.9072 0.4477 0.079 Uiso 1 1 calc R U
C19 C 0.3695(8) 0.9409(4) 0.4375(5) 0.071(3) Uani 1 1 d . .
H19 H 0.3473 0.9852 0.4252 0.085 Uiso 1 1 calc R U
C20 C 0.4746(8) 0.9223(4) 0.4426(4) 0.061(2) Uani 1 1 d . .
H20 H 0.5251 0.9545 0.4348 0.073 Uiso 1 1 calc R U
C21 C 0.6255(7) 0.8388(3) 0.4718(4) 0.0495(17) Uani 1 1 d . U
H21 H 0.6754 0.8747 0.4774 0.059 Uiso 1 1 calc R U
C22 C 0.7815(6) 0.7674(3) 0.5059(3) 0.0429(16) Uani 1 1 d . .
C23 C 0.8096(5) 0.7233(3) 0.5649(3) 0.0394(15) Uani 1 1 d . .
C24 C 0.9210(6) 0.7111(4) 0.5958(4) 0.0539(19) Uani 1 1 d . .
H24 H 0.9409 0.6815 0.6349 0.065 Uiso 1 1 calc R U
C25 C 1.0030(7) 0.7423(5) 0.5693(5) 0.067(2) Uani 1 1 d . .
H25 H 1.0773 0.7342 0.5910 0.081 Uiso 1 1 calc R U
C26 C 0.9740(8) 0.7852(5) 0.5110(5) 0.078(3) Uani 1 1 d . .
H26 H 1.0291 0.8058 0.4932 0.094 Uiso 1 1 calc R U
C27 C 0.8632(7) 0.7983(4) 0.4781(4) 0.065(2) Uani 1 1 d . .
H27 H 0.8439 0.8271 0.4383 0.078 Uiso 1 1 calc R U
C28 C 0.7189(5) 0.6956(3) 0.5962(3) 0.0379(15) Uani 1 1 d . .
H28A H 0.7519 0.6652 0.6357 0.045 Uiso 1 1 calc R U
H28B H 0.6860 0.7330 0.6168 0.045 Uiso 1 1 calc R U
C29 C 0.3265(6) 0.5366(4) 0.6660(3) 0.0451(17) Uani 1 1 d . .
C30 C 0.2798(10) 0.5250(4) 0.7301(5) 0.093(4) Uani 1 1 d . .
H30A H 0.3145 0.5552 0.7685 0.139 Uiso 1 1 calc R U
H30B H 0.2935 0.4790 0.7463 0.139 Uiso 1 1 calc R U
H30C H 0.2014 0.5332 0.7169 0.139 Uiso 1 1 calc R U
C31 C 0.2234(6) 0.6185(3) 0.5057(3) 0.0425(16) Uani 1 1 d . .
C32 C 0.1001(6) 0.5992(5) 0.4894(6) 0.086(3) Uani 1 1 d . .
H32A H 0.0899 0.5635 0.5215 0.130 Uiso 1 1 calc R U
H32B H 0.0760 0.5840 0.4402 0.130 Uiso 1 1 calc R U
H32C H 0.0574 0.6380 0.4965 0.130 Uiso 1 1 calc R U
C33 C 0.3692(7) 0.7906(4) 0.6387(4) 0.057(2) Uani 1 1 d . .
H33 H 0.2968 0.7745 0.6288 0.068 Uiso 1 1 calc R U
C34 C 0.4939(9) 0.8848(5) 0.6659(5) 0.097(3) Uani 1 1 d . .
H34A H 0.5477 0.8491 0.6715 0.146 Uiso 1 1 calc R U
H34B H 0.5088 0.9122 0.7089 0.146 Uiso 1 1 calc R U
H34C H 0.4980 0.9124 0.6251 0.146 Uiso 1 1 calc R U
C35 C 0.2931(10) 0.9018(5) 0.6526(6) 0.114(4) Uani 1 1 d . .
H35A H 0.2855 0.9323 0.6124 0.171 Uiso 1 1 calc R U
H35B H 0.3075 0.9273 0.6969 0.171 Uiso 1 1 calc R U
H35C H 0.2258 0.8764 0.6476 0.171 Uiso 1 1 calc R U
N1 N 0.5164(4) 0.7291(2) 0.3557(2) 0.0320(11) Uani 1 1 d . .
N2 N 0.6656(5) 0.7788(3) 0.4759(3) 0.0400(13) Uani 1 1 d . .
N3 N 0.1457(5) 0.4574(3) 0.4068(3) 0.0538(16) Uani 1 1 d . .
N4 N 0.5934(5) 0.5881(3) 0.7384(3) 0.0513(15) Uani 1 1 d . U
N5 N 0.3842(7) 0.8558(3) 0.6542(3) 0.067(2) Uani 1 1 d . .
C36 C 0.014(4) 0.003(2) 0.624(2) 0.52(3) Uani 1 1 d D U
H36A H 0.0696 -0.0214 0.6064 0.629 Uiso 1 1 calc R U
H36B H -0.0254 0.0300 0.5827 0.629 Uiso 1 1 calc R U
C37 C -0.075(3) -0.0553(19) 0.629(2) 0.50(2) Uani 1 1 d D U
H37A H -0.1019 -0.0748 0.5814 0.744 Uiso 1 1 d R U
H37B H -0.0402 -0.0898 0.6620 0.744 Uiso 1 1 d R U
H37C H -0.1360 -0.0362 0.6447 0.744 Uiso 1 1 d R U
O17 O 0.080(3) 0.0552(17) 0.6729(18) 0.54(2) Uani 1 1 d D U
H17A H 0.1417 0.0583 0.6648 0.815 Uiso 1 1 calc R U
H1 H 0.526(7) 0.531(4) 0.6094(12) 0.08(3) Uiso 1 1 d D .

loop_
_atom_site_aniso_label
_atom_site_aniso_U_11
_atom_site_aniso_U_22
_atom_site_aniso_U_33
_atom_site_aniso_U_23
_atom_site_aniso_U_13
_atom_site_aniso_U_12
Eu1 0.03575(19) 0.02877(16) 0.02643(15) -0.00192(12) 0.01038(13) 0.00066(14)
Eu2 0.03144(18) 0.02966(16) 0.02368(15) -0.00062(12) 0.00760(12) 0.00033(13)
Co1 0.0346(5) 0.0302(4) 0.0233(4) 0.0010(3) 0.0077(3) -0.0023(4)
O1 0.037(2) 0.029(2) 0.0181(19) -0.0006(16) 0.0065(18) -0.0011(18)
O2 0.037(3) 0.036(2) 0.031(2) 0.0024(18) 0.0164(19) -0.003(2)
O3 0.035(2) 0.034(2) 0.0192(18) 0.0030(16) 0.0009(16) 0.0007(19)
O4 0.049(3) 0.031(2) 0.037(2) 0.0027(18) 0.016(2) 0.003(2)
O5 0.034(2) 0.031(2) 0.0237(19) 0.0006(16) 0.0040(17) -0.0013(18)
O6 0.043(3) 0.056(3) 0.056(3) 0.010(2) 0.006(2) -0.002(2)
O7 0.048(3) 0.064(3) 0.0316(18) 0.000(2) -0.0005(16) 0.005(3)
O8 0.050(4) 0.138(6) 0.084(4) 0.003(4) -0.023(3) 0.006(4)
O9 0.056(3) 0.038(2) 0.039(2) -0.005(2) 0.024(2) -0.005(2)
O10 0.070(3) 0.040(2) 0.037(2) -0.006(2) 0.030(2) -0.009(2)
O11 0.029(2) 0.033(2) 0.039(2) 0.0019(18) 0.0074(19) 0.0044(19)
O12 0.049(3) 0.034(3) 0.057(3) 0.000(2) 0.014(2) 0.006(2)
O13 0.051(3) 0.046(3) 0.029(2) 0.0019(19) 0.007(2) -0.006(2)
O14 0.175(7) 0.087(4) 0.028(3) -0.006(3) 0.012(3) 0.003(5)
O15 0.102(5) 0.049(3) 0.042(3) -0.001(2) 0.007(3) 0.006(3)
O16 0.068(3) 0.039(3) 0.035(2) -0.008(2) 0.013(2) 0.007(2)
C1 0.035(4) 0.047(4) 0.033(3) 0.005(3) 0.011(3) 0.002(3)
C2 0.037(4) 0.070(5) 0.053(4) 0.022(4) 0.013(3) 0.012(4)
C3 0.048(5) 0.149(10) 0.093(7) 0.061(7) 0.039(5) 0.034(6)
C4 0.062(6) 0.169(11) 0.093(7) 0.082(8) 0.041(5) 0.035(7)
C5 0.049(5) 0.107(7) 0.057(5) 0.046(5) 0.021(4) 0.014(5)
C6 0.036(4) 0.058(4) 0.032(3) 0.010(3) 0.011(3) -0.001(3)
C7 0.042(4) 0.040(4) 0.027(3) 0.008(3) 0.012(3) 0.003(3)
C8 0.042(4) 0.046(4) 0.021(3) -0.001(3) 0.005(3) 0.003(3)
C9 0.031(4) 0.045(4) 0.028(3) 0.005(3) 0.004(3) 0.000(3)
C10 0.037(4) 0.064(5) 0.054(4) 0.014(4) 0.004(3) -0.003(4)
C11 0.034(4) 0.075(6) 0.091(6) 0.031(5) 0.000(4) 0.004(4)
C12 0.047(5) 0.068(5) 0.061(5) 0.024(4) 0.004(4) 0.021(4)
C13 0.051(5) 0.047(4) 0.038(3) 0.011(3) 0.005(3) 0.005(3)
C14 0.036(4) 0.036(3) 0.031(3) -0.002(3) 0.005(3) -0.002(3)
C15 0.066(4) 0.033(3) 0.043(4) 0.000(3) 0.013(3) -0.001(3)
C16 0.060(5) 0.034(3) 0.030(3) 0.001(3) 0.011(3) 0.008(3)
C17 0.058(5) 0.047(4) 0.050(4) 0.005(3) 0.022(4) 0.015(4)
C18 0.081(6) 0.054(5) 0.065(5) -0.002(4) 0.023(5) 0.027(5)
C19 0.101(8) 0.038(4) 0.077(6) 0.013(4) 0.030(6) 0.019(5)
C20 0.097(7) 0.033(4) 0.058(5) 0.009(3) 0.027(5) 0.000(4)
C21 0.069(4) 0.036(4) 0.045(4) 0.003(3) 0.017(3) -0.013(3)
C22 0.043(4) 0.044(4) 0.042(4) -0.006(3) 0.013(3) -0.011(3)
C23 0.034(4) 0.045(4) 0.040(3) -0.012(3) 0.008(3) -0.008(3)
C24 0.048(5) 0.058(5) 0.051(4) -0.007(4) 0.004(4) -0.005(4)
C25 0.043(5) 0.078(6) 0.079(6) -0.011(5) 0.012(4) -0.013(5)
C26 0.059(6) 0.092(7) 0.090(7) -0.008(6) 0.030(5) -0.031(5)
C27 0.055(6) 0.078(6) 0.059(5) -0.002(4) 0.009(4) -0.020(5)
C28 0.043(4) 0.044(4) 0.025(3) -0.005(3) 0.005(3) -0.011(3)
C29 0.058(5) 0.048(4) 0.035(3) -0.002(3) 0.021(3) -0.005(4)
C30 0.171(11) 0.054(5) 0.089(7) -0.011(5) 0.099(7) -0.017(6)
C31 0.039(4) 0.044(4) 0.043(4) 0.000(3) 0.008(3) 0.005(3)
C32 0.038(5) 0.075(6) 0.143(9) -0.025(6) 0.015(5) 0.008(5)
C33 0.080(6) 0.055(5) 0.039(4) -0.006(3) 0.022(4) 0.003(5)
C34 0.140(10) 0.060(6) 0.090(7) -0.011(5) 0.025(7) -0.028(7)
C35 0.175(12) 0.077(7) 0.092(8) -0.014(6) 0.035(8) 0.063(8)
N1 0.037(3) 0.034(3) 0.025(2) 0.003(2) 0.007(2) -0.002(2)
N2 0.047(4) 0.038(3) 0.036(3) 0.004(2) 0.011(3) -0.002(3)
N3 0.039(4) 0.060(4) 0.054(4) -0.001(3) -0.005(3) -0.001(3)
N4 0.063(4) 0.055(4) 0.033(3) -0.001(3) 0.007(3) 0.000(3)
N5 0.108(6) 0.045(4) 0.051(4) -0.012(3) 0.023(4) 0.012(4)
C36 0.51(3) 0.52(3) 0.54(3) -0.012(10) 0.126(12) 0.018(10)
C37 0.51(3) 0.46(3) 0.54(3) -0.085(19) 0.19(2) 0.105(19)
O17 0.55(3) 0.54(3) 0.53(3) 0.027(18) 0.113(18) -0.006(18)

loop_
_atom_type_symbol
_atom_type_description
_atom_type_scat_dispersion_real
_atom_type_scat_dispersion_imag
_atom_type_scat_source
C C 0.0033 0.0016 'International Tables Vol C Tables 4.2.6.8 and 6.1.1.4'
H H 0.0000 0.0000 'International Tables Vol C Tables 4.2.6.8 and 6.1.1.4'
N N 0.0061 0.0033 'International Tables Vol C Tables 4.2.6.8 and 6.1.1.4'
O O 0.0106 0.0060 'International Tables Vol C Tables 4.2.6.8 and 6.1.1.4'
Co Co 0.3494 0.9721 'International Tables Vol C Tables 4.2.6.8 and 6.1.1.4'
Eu Eu -0.1578 3.6682 'International Tables Vol C Tables 4.2.6.8 and 6.1.1.4'

loop_
_geom_angle_atom_site_label_1
_geom_angle_atom_site_label_2
_geom_angle_atom_site_label_3
_geom_angle
_geom_angle_site_symmetry_1
_geom_angle_site_symmetry_3
O1 Eu1 O9 83.78(14) . .
O1 Eu1 O16 150.23(14) . .
O9 Eu1 O16 85.51(15) . .
O1 Eu1 O12 124.09(14) . .
O9 Eu1 O12 75.21(16) . .
O16 Eu1 O12 79.29(16) . .
O1 Eu1 O5 75.11(13) . .
O9 Eu1 O5 141.97(14) . .
O16 Eu1 O5 97.32(15) . .
O12 Eu1 O5 142.70(14) . .
O1 Eu1 O13 78.45(14) . .
O9 Eu1 O13 70.58(15) . .
O16 Eu1 O13 71.79(15) . .
O12 Eu1 O13 136.29(15) . .
O5 Eu1 O13 74.38(13) . .
O1 Eu1 O11 71.75(13) . .
O9 Eu1 O11 73.35(14) . .
O16 Eu1 O11 130.82(15) . .
O12 Eu1 O11 52.77(14) . .
O5 Eu1 O11 126.55(13) . .
O13 Eu1 O11 135.03(14) . .
O1 Eu1 O4 126.94(13) . .
O9 Eu1 O4 148.11(14) . .
O16 Eu1 O4 71.07(14) . .
O12 Eu1 O4 79.29(14) . .
O5 Eu1 O4 64.79(13) . .
O13 Eu1 O4 119.20(14) . .
O11 Eu1 O4 105.63(13) . .
O1 Eu1 O3 69.66(12) . .
O9 Eu1 O3 140.75(13) . .
O16 Eu1 O3 131.11(13) . .
O12 Eu1 O3 95.88(14) . .
O5 Eu1 O3 58.39(12) . .
O13 Eu1 O3 127.83(14) . .
O11 Eu1 O3 71.18(13) . .
O4 Eu1 O3 60.32(12) . .
O1 Eu1 C31 97.91(17) . .
O9 Eu1 C31 68.92(18) . .
O16 Eu1 C31 103.97(19) . .
O12 Eu1 C31 26.18(16) . .
O5 Eu1 C31 144.34(16) . .
O13 Eu1 C31 139.48(17) . .
O11 Eu1 C31 27.02(16) . .
O4 Eu1 C31 95.46(17) . .
O3 Eu1 C31 86.22(16) . .
O1 Eu1 Co1 92.24(10) . .
O9 Eu1 Co1 175.98(10) . .
O16 Eu1 Co1 98.26(11) . .
O12 Eu1 Co1 106.77(11) . .
O5 Eu1 Co1 36.41(8) . .
O13 Eu1 Co1 109.21(11) . .
O11 Eu1 Co1 104.92(9) . .
O4 Eu1 Co1 35.64(9) . .
O3 Eu1 Co1 36.20(9) . .
C31 Eu1 Co1 111.26(14) . .
O1 Eu1 Eu2 38.18(10) . 3_666
O9 Eu1 Eu2 121.86(10) . 3_666
O16 Eu1 Eu2 140.33(12) . 3_666
O12 Eu1 Eu2 131.96(11) . 3_666
O5 Eu1 Eu2 43.18(9) . 3_666
O13 Eu1 Eu2 89.81(11) . 3_666
O11 Eu1 Eu2 87.06(9) . 3_666
O4 Eu1 Eu2 89.52(9) . 3_666
O3 Eu1 Eu2 40.73(8) . 3_666
C31 Eu1 Eu2 112.27(14) . 3_666
Co1 Eu1 Eu2 54.192(17) . 3_666
O1 Eu1 H1 19.4(7) . .
O9 Eu1 H1 69.7(14) . .
O16 Eu1 H1 132.2(9) . .
O12 Eu1 H1 128.4(19) . .
O5 Eu1 H1 81.1(18) . .
O13 Eu1 H1 61.7(11) . .
O11 Eu1 H1 81.2(16) . .
O4 Eu1 H1 142.2(14) . .
O3 Eu1 H1 88.6(8) . .
C31 Eu1 H1 104.0(18) . .
Co1 Eu1 H1 106.6(14) . .
Eu2 Eu1 H1 53.2(12) 3_666 .
O10 Eu2 O1 145.27(15) . 3_666
O10 Eu2 O1 77.11(14) . .
O1 Eu2 O1 68.25(14) 3_666 .
O10 Eu2 O11 75.23(14) . .
O1 Eu2 O11 95.68(13) 3_666 .
O1 Eu2 O11 71.69(13) . .
O10 Eu2 O3 98.65(14) . 3_666
O1 Eu2 O3 71.59(13) 3_666 3_666
O1 Eu2 O3 76.87(13) . 3_666
O11 Eu2 O3 148.56(13) . 3_666
O10 Eu2 O2 70.58(14) . 3_666
O1 Eu2 O2 127.71(13) 3_666 3_666
O1 Eu2 O2 123.81(13) . 3_666
O11 Eu2 O2 136.42(13) . 3_666
O3 Eu2 O2 64.52(13) 3_666 3_666
O10 Eu2 O6 86.24(17) . .
O1 Eu2 O6 125.03(15) 3_666 .
O1 Eu2 O6 147.52(15) . .
O11 Eu2 O6 77.21(15) . .
O3 Eu2 O6 133.82(14) 3_666 .
O2 Eu2 O6 74.40(15) 3_666 .
O10 Eu2 O7 130.54(17) . .
O1 Eu2 O7 74.87(15) 3_666 .
O1 Eu2 O7 124.64(14) . .
O11 Eu2 O7 72.56(14) . .
O3 Eu2 O7 127.72(14) 3_666 .
O2 Eu2 O7 111.29(15) 3_666 .
O6 Eu2 O7 50.75(16) . .
O10 Eu2 O5 131.27(13) . 3_666
O1 Eu2 O5 72.81(12) 3_666 3_666
O1 Eu2 O5 127.75(13) . 3_666
O11 Eu2 O5 146.54(12) . 3_666
O3 Eu2 O5 58.38(12) 3_666 3_666
O2 Eu2 O5 60.80(12) 3_666 3_666
O6 Eu2 O5 84.03(15) . 3_666
O7 Eu2 O5 74.10(13) . 3_666
O10 Eu2 N3 108.08(19) . .
O1 Eu2 N3 100.30(17) 3_666 .
O1 Eu2 N3 140.20(15) . .
O11 Eu2 N3 71.81(15) . .
O3 Eu2 N3 137.65(15) 3_666 .
O2 Eu2 N3 93.88(16) 3_666 .
O6 Eu2 N3 25.30(16) . .
O7 Eu2 N3 25.53(16) . .
O5 Eu2 N3 79.37(15) 3_666 .
O10 Eu2 Co1 98.53(11) . 3_666
O1 Eu2 Co1 92.28(9) 3_666 3_666
O1 Eu2 Co1 112.19(9) . 3_666
O11 Eu2 Co1 172.00(10) . 3_666
O3 Eu2 Co1 36.21(9) 3_666 3_666
O2 Eu2 Co1 35.59(9) 3_666 3_666
O6 Eu2 Co1 97.61(11) . 3_666
O7 Eu2 Co1 109.03(11) . 3_666
O5 Eu2 Co1 36.60(8) 3_666 3_666
N3 Eu2 Co1 106.07(12) . 3_666
O10 Eu2 Eu1 141.65(12) . 3_666
O1 Eu2 Eu1 38.03(9) 3_666 3_666
O1 Eu2 Eu1 88.39(9) . 3_666
O11 Eu2 Eu1 133.52(10) . 3_666
O3 Eu2 Eu1 43.12(8) 3_666 3_666
O2 Eu2 Eu1 89.68(9) 3_666 3_666
O6 Eu2 Eu1 120.62(12) . 3_666
O7 Eu2 Eu1 86.85(11) . 3_666
O5 Eu2 Eu1 40.78(9) 3_666 3_666
N3 Eu2 Eu1 105.70(13) . 3_666
Co1 Eu2 Eu1 54.380(16) 3_666 3_666
O10 Eu2 H1 62.2(12) . .
O1 Eu2 H1 83.1(12) 3_666 .
O1 Eu2 H1 16.6(10) . .
O11 Eu2 H1 76.2(16) . .
O3 Eu2 H1 73.8(16) 3_666 .
O2 Eu2 H1 109.2(11) 3_666 .
O6 Eu2 H1 142.9(15) . .
O7 Eu2 H1 139.4(12) . .
O5 Eu2 H1 131.0(16) 3_666 .
N3 Eu2 H1 148.0(16) . .
Co1 Eu2 H1 105.5(15) 3_666 .
Eu1 Eu2 H1 96.4(15) 3_666 .
O2 Co1 O4 172.61(18) . .
O2 Co1 N2 95.4(2) . .
O4 Co1 N2 90.0(2) . .
O2 Co1 O3 88.85(17) . .
O4 Co1 O3 85.23(18) . .
N2 Co1 O3 172.24(19) . .
O2 Co1 N1 90.21(19) . .
O4 Co1 N1 94.6(2) . .
N2 Co1 N1 92.3(2) . .
O3 Co1 N1 94.14(18) . .
O2 Co1 O5 85.30(17) . .
O4 Co1 O5 89.35(17) . .
N2 Co1 O5 93.48(19) . .
O3 Co1 O5 80.40(15) . .
N1 Co1 O5 172.98(19) . .
O2 Co1 Eu2 50.57(12) . 3_666
O4 Co1 Eu2 122.04(12) . 3_666
N2 Co1 Eu2 129.37(17) . 3_666
O3 Co1 Eu2 49.94(12) . 3_666
N1 Co1 Eu2 119.49(15) . 3_666
O5 Co1 Eu2 53.54(11) . 3_666
O2 Co1 Eu1 121.48(12) . .
O4 Co1 Eu1 51.20(12) . .
N2 Co1 Eu1 119.02(15) . .
O3 Co1 Eu1 53.29(11) . .
N1 Co1 Eu1 129.65(16) . .
O5 Co1 Eu1 49.84(12) . .
Eu2 Co1 Eu1 71.427(18) 3_666 .
Eu1 O1 Eu2 103.79(14) . 3_666
Eu1 O1 Eu2 109.11(16) . .
Eu2 O1 Eu2 111.75(14) 3_666 .
Eu1 O1 H1 88(5) . .
Eu2 O1 H1 133(6) 3_666 .
Eu2 O1 H1 107(6) . .
C1 O2 Co1 122.2(4) . .
C1 O2 Eu2 143.2(4) . 3_666
Co1 O2 Eu2 93.84(15) . 3_666
C14 O3 Co1 116.9(3) . .
C14 O3 Eu2 120.4(3) . 3_666
Co1 O3 Eu2 93.85(15) . 3_666
C14 O3 Eu1 130.2(3) . .
Co1 O3 Eu1 90.51(14) . .
Eu2 O3 Eu1 96.15(11) 3_666 .
C16 O4 Co1 121.2(4) . .
C16 O4 Eu1 145.1(4) . .
Co1 O4 Eu1 93.15(16) . .
C28 O5 Co1 117.2(3) . .
C28 O5 Eu1 121.9(3) . .
Co1 O5 Eu1 93.75(15) . .
C28 O5 Eu2 129.1(4) . 3_666
Co1 O5 Eu2 89.86(14) . 3_666
Eu1 O5 Eu2 96.04(13) . 3_666
N3 O6 Eu2 96.9(4) . .
N3 O7 Eu2 95.0(4) . .
C29 O9 Eu1 133.3(4) . .
C29 O10 Eu2 141.2(4) . .
C31 O11 Eu2 150.6(4) . .
C31 O11 Eu1 90.4(4) . .
Eu2 O11 Eu1 105.86(14) . .
C31 O12 Eu1 92.8(4) . .
N4 O13 Eu1 131.1(4) . .
C33 O16 Eu1 133.9(5) . .
O2 C1 C2 118.9(6) . .
O2 C1 C6 121.6(6) . .
C2 C1 C6 119.4(6) . .
C3 C2 C1 119.6(7) . .
C3 C2 H2 120.2 . .
C1 C2 H2 120.2 . .
C2 C3 C4 121.4(8) . .
C2 C3 H3 119.3 . .
C4 C3 H3 119.3 . .
C5 C4 C3 119.2(8) . .
C5 C4 H4 120.4 . .
C3 C4 H4 120.4 . .
C4 C5 C6 120.6(7) . .
C4 C5 H5 119.7 . .
C6 C5 H5 119.7 . .
C5 C6 C1 119.7(6) . .
C5 C6 C7 118.1(6) . .
C1 C6 C7 121.2(6) . .
N1 C7 C6 125.1(5) . .
N1 C7 H7 117.5 . .
C6 C7 H7 117.5 . .
C13 C8 C9 121.9(6) . .
C13 C8 N1 122.7(6) . .
C9 C8 N1 115.4(5) . .
C10 C9 C8 117.9(6) . .
C10 C9 C14 121.6(6) . .
C8 C9 C14 120.0(5) . .
C9 C10 C11 120.9(7) . .
C9 C10 H10 119.6 . .
C11 C10 H10 119.6 . .
C12 C11 C10 119.8(7) . .
C12 C11 H11 120.1 . .
C10 C11 H11 120.1 . .
C11 C12 C13 121.5(7) . .
C11 C12 H12 119.2 . .
C13 C12 H12 119.2 . .
C12 C13 C8 118.0(7) . .
C12 C13 H13 121.0 . .
C8 C13 H13 121.0 . .
O3 C14 C9 114.3(5) . .
O3 C14 H14A 108.7 . .
C9 C14 H14A 108.7 . .
O3 C14 H14B 108.7 . .
C9 C14 H14B 108.7 . .
H14A C14 H14B 107.6 . .
C20 C15 C16 119.0(7) . .
C20 C15 C21 120.3(7) . .
C16 C15 C21 120.3(6) . .
O4 C16 C17 119.7(6) . .
O4 C16 C15 121.8(6) . .
C17 C16 C15 118.6(6) . .
C18 C17 C16 120.4(8) . .
C18 C17 H17 119.8 . .
C16 C17 H17 119.8 . .
C19 C18 C17 120.4(8) . .
C19 C18 H18 119.8 . .
C17 C18 H18 119.8 . .
C20 C19 C18 119.9(7) . .
C20 C19 H19 120.1 . .
C18 C19 H19 120.1 . .
C19 C20 C15 121.7(8) . .
C19 C20 H20 119.2 . .
C15 C20 H20 119.2 . .
N2 C21 C15 125.6(7) . .
N2 C21 H21 117.2 . .
C15 C21 H21 117.2 . .
C23 C22 C27 121.0(7) . .
C23 C22 N2 116.7(6) . .
C27 C22 N2 122.3(6) . .
C24 C23 C22 118.5(7) . .
C24 C23 C28 122.5(6) . .
C22 C23 C28 118.8(6) . .
C25 C24 C23 121.1(7) . .
C25 C24 H24 119.5 . .
C23 C24 H24 119.5 . .
C26 C25 C24 119.7(8) . .
C26 C25 H25 120.2 . .
C24 C25 H25 120.2 . .
C25 C26 C27 121.0(8) . .
C25 C26 H26 119.5 . .
C27 C26 H26 119.5 . .
C26 C27 C22 118.7(8) . .
C26 C27 H27 120.7 . .
C22 C27 H27 120.7 . .
O5 C28 C23 115.9(5) . .
O5 C28 H28A 108.3 . .
C23 C28 H28A 108.3 . .
O5 C28 H28B 108.3 . .
C23 C28 H28B 108.3 . .
H28A C28 H28B 107.4 . .
O9 C29 O10 126.4(6) . .
O9 C29 C30 117.3(6) . .
O10 C29 C30 116.3(6) . .
C29 C30 H30A 109.5 . .
C29 C30 H30B 109.5 . .
H30A C30 H30B 109.5 . .
C29 C30 H30C 109.5 . .
H30A C30 H30C 109.5 . .
H30B C30 H30C 109.5 . .
O12 C31 O11 122.0(6) . .
O12 C31 C32 119.1(7) . .
O11 C31 C32 118.9(6) . .
O12 C31 Eu1 61.0(3) . .
O11 C31 Eu1 62.6(3) . .
C32 C31 Eu1 165.8(6) . .
C31 C32 H32A 109.5 . .
C31 C32 H32B 109.5 . .
H32A C32 H32B 109.5 . .
C31 C32 H32C 109.5 . .
H32A C32 H32C 109.5 . .
H32B C32 H32C 109.5 . .
O16 C33 N5 125.9(8) . .
O16 C33 H33 117.0 . .
N5 C33 H33 117.0 . .
N5 C34 H34A 109.5 . .
N5 C34 H34B 109.5 . .
H34A C34 H34B 109.5 . .
N5 C34 H34C 109.5 . .
H34A C34 H34C 109.5 . .
H34B C34 H34C 109.5 . .
N5 C35 H35A 109.5 . .
N5 C35 H35B 109.5 . .
H35A C35 H35B 109.5 . .
N5 C35 H35C 109.5 . .
H35A C35 H35C 109.5 . .
H35B C35 H35C 109.5 . .
C7 N1 C8 120.4(5) . .
C7 N1 Co1 121.8(4) . .
C8 N1 Co1 117.5(4) . .
C21 N2 C22 120.6(6) . .
C21 N2 Co1 122.6(5) . .
C22 N2 Co1 116.5(4) . .
O8 N3 O6 122.3(7) . .
O8 N3 O7 120.7(7) . .
O6 N3 O7 117.0(5) . .
O8 N3 Eu2 176.0(6) . .
O6 N3 Eu2 57.8(3) . .
O7 N3 Eu2 59.5(3) . .
O14 N4 O15 121.7(6) . .
O14 N4 O13 118.7(6) . .
O15 N4 O13 119.6(5) . .
C33 N5 C35 122.6(9) . .
C33 N5 C34 119.7(8) . .
C35 N5 C34 117.4(8) . .
O17 C36 C37 137(4) . .
O17 C36 H36A 102.8 . .
C37 C36 H36A 102.8 . .
O17 C36 H36B 102.8 . .
C37 C36 H36B 102.8 . .
H36A C36 H36B 105.0 . .
C36 C37 H37A 108.5 . .
C36 C37 H37B 109.9 . .
H37A C37 H37B 109.5 . .
C36 C37 H37C 110.0 . .
H37A C37 H37C 109.5 . .
H37B C37 H37C 109.5 . .
C36 O17 H17A 109.5 . .

loop_
_geom_bond_atom_site_label_1
_geom_bond_atom_site_label_2
_geom_bond_distance
_geom_bond_site_symmetry_2
Eu1 O1 2.389(4) .
Eu1 O9 2.396(4) .
Eu1 O16 2.417(4) .
Eu1 O12 2.451(5) .
Eu1 O5 2.473(4) .
Eu1 O13 2.477(4) .
Eu1 O11 2.485(4) .
Eu1 O4 2.521(4) .
Eu1 O3 2.589(4) .
Eu1 C31 2.800(7) .
Eu1 Co1 3.2291(9) .
Eu1 Eu2 3.7654(5) 3_666
Eu1 H1 2.50(7) .
Eu2 O10 2.341(4) .
Eu2 O1 2.397(4) 3_666
Eu2 O1 2.437(4) .
Eu2 O11 2.442(4) .
Eu2 O3 2.471(4) 3_666
Eu2 O2 2.494(4) 3_666
Eu2 O6 2.512(5) .
Eu2 O7 2.549(4) .
Eu2 O5 2.591(4) 3_666
Eu2 N3 2.948(6) .
Eu2 Co1 3.2214(9) 3_666
Eu2 Eu1 3.7654(5) 3_666
Eu2 H1 2.79(7) .
Co1 O2 1.879(4) .
Co1 O4 1.885(4) .
Co1 N2 1.906(5) .
Co1 O3 1.907(4) .
Co1 N1 1.909(4) .
Co1 O5 1.921(4) .
Co1 Eu2 3.2214(9) 3_666
O1 Eu2 2.397(4) 3_666
O1 H1 0.83(2) .
O2 C1 1.335(7) .
O2 Eu2 2.494(4) 3_666
O3 C14 1.445(6) .
O3 Eu2 2.471(4) 3_666
O4 C16 1.338(7) .
O5 C28 1.430(7) .
O5 Eu2 2.591(4) 3_666
O6 N3 1.269(7) .
O7 N3 1.275(7) .
O8 N3 1.221(7) .
O9 C29 1.250(7) .
O10 C29 1.251(8) .
O11 C31 1.272(7) .
O12 C31 1.237(8) .
O13 N4 1.279(7) .
O14 N4 1.226(7) .
O15 N4 1.247(7) .
O16 C33 1.239(8) .
C1 C2 1.403(9) .
C1 C6 1.410(9) .
C2 C3 1.367(10) .
C2 H2 0.9300 .
C3 C4 1.412(12) .
C3 H3 0.9300 .
C4 C5 1.371(11) .
C4 H4 0.9300 .
C5 C6 1.396(9) .
C5 H5 0.9300 .
C6 C7 1.411(9) .
C7 N1 1.296(7) .
C7 H7 0.9300 .
C8 C13 1.390(8) .
C8 C9 1.395(9) .
C8 N1 1.432(8) .
C9 C10 1.385(9) .
C9 C14 1.509(8) .
C10 C11 1.387(10) .
C10 H10 0.9300 .
C11 C12 1.365(10) .
C11 H11 0.9300 .
C12 C13 1.383(10) .
C12 H12 0.9300 .
C13 H13 0.9300 .
C14 H14A 0.9700 .
C14 H14B 0.9700 .
C15 C20 1.402(9) .
C15 C16 1.407(9) .
C15 C21 1.431(10) .
C16 C17 1.389(10) .
C17 C18 1.384(10) .
C17 H17 0.9300 .
C18 C19 1.381(11) .
C18 H18 0.9300 .
C19 C20 1.339(11) .
C19 H19 0.9300 .
C20 H20 0.9300 .
C21 N2 1.281(8) .
C21 H21 0.9300 .
C22 C23 1.395(9) .
C22 C27 1.396(10) .
C22 N2 1.434(8) .
C23 C24 1.388(9) .
C23 C28 1.502(9) .
C24 C25 1.387(11) .
C24 H24 0.9300 .
C25 C26 1.372(12) .
C25 H25 0.9300 .
C26 C27 1.393(12) .
C26 H26 0.9300 .
C27 H27 0.9300 .
C28 H28A 0.9700 .
C28 H28B 0.9700 .
C29 C30 1.492(10) .
C30 H30A 0.9600 .
C30 H30B 0.9600 .
C30 H30C 0.9600 .
C31 C32 1.538(10) .
C32 H32A 0.9600 .
C32 H32B 0.9600 .
C32 H32C 0.9600 .
C33 N5 1.321(9) .
C33 H33 0.9300 .
C34 N5 1.447(11) .
C34 H34A 0.9600 .
C34 H34B 0.9600 .
C34 H34C 0.9600 .
C35 N5 1.447(11) .
C35 H35A 0.9600 .
C35 H35B 0.9600 .
C35 H35C 0.9600 .
C36 O17 1.496(19) .
C36 C37 1.614(19) .
C36 H36A 0.9700 .
C36 H36B 0.9700 .
C37 H37A 0.9600 .
C37 H37B 0.9600 .
C37 H37C 0.9600 .
O17 H17A 0.8200 .

loop_
_geom_torsion_atom_site_label_1
_geom_torsion_atom_site_label_2
_geom_torsion_atom_site_label_3
_geom_torsion_atom_site_label_4
_geom_torsion
_geom_torsion_site_symmetry_1
_geom_torsion_site_symmetry_4
N2 Co1 O2 C1 -49.6(5) . .
O3 Co1 O2 C1 136.9(4) . .
N1 Co1 O2 C1 42.7(5) . .
O5 Co1 O2 C1 -142.7(4) . .
Eu2 Co1 O2 C1 172.1(5) 3_666 .
Eu1 Co1 O2 C1 -178.7(4) . .
N2 Co1 O2 Eu2 138.29(18) . 3_666
O3 Co1 O2 Eu2 -35.24(14) . 3_666
N1 Co1 O2 Eu2 -129.38(18) . 3_666
O5 Co1 O2 Eu2 45.23(15) . 3_666
Eu1 Co1 O2 Eu2 9.25(18) . 3_666
N2 Co1 O4 C16 45.2(5) . .
O3 Co1 O4 C16 -140.9(5) . .
N1 Co1 O4 C16 -47.1(5) . .
O5 Co1 O4 C16 138.7(5) . .
Eu2 Co1 O4 C16 -176.4(4) 3_666 .
Eu1 Co1 O4 C16 173.7(5) . .
N2 Co1 O4 Eu1 -128.55(18) . .
O3 Co1 O4 Eu1 45.36(14) . .
N1 Co1 O4 Eu1 139.15(17) . .
O5 Co1 O4 Eu1 -35.06(15) . .
Eu2 Co1 O4 Eu1 9.85(18) 3_666 .
Co1 O2 C1 C2 157.5(5) . .
Eu2 O2 C1 C2 -35.7(10) 3_666 .
Co1 O2 C1 C6 -25.6(8) . .
Eu2 O2 C1 C6 141.2(6) 3_666 .
O2 C1 C2 C3 -179.5(8) . .
C6 C1 C2 C3 3.5(12) . .
C1 C2 C3 C4 -0.3(16) . .
C2 C3 C4 C5 -2.5(18) . .
C3 C4 C5 C6 2.1(17) . .
C4 C5 C6 C1 1.1(13) . .
C4 C5 C6 C7 -167.7(9) . .
O2 C1 C6 C5 179.1(7) . .
C2 C1 C6 C5 -3.9(11) . .
O2 C1 C6 C7 -12.4(10) . .
C2 C1 C6 C7 164.5(6) . .
C5 C6 C7 N1 -171.6(7) . .
C1 C6 C7 N1 19.7(10) . .
C13 C8 C9 C10 -0.5(9) . .
N1 C8 C9 C10 -179.6(6) . .
C13 C8 C9 C14 171.7(6) . .
N1 C8 C9 C14 -7.4(8) . .
C8 C9 C10 C11 1.1(11) . .
C14 C9 C10 C11 -171.0(7) . .
C9 C10 C11 C12 -0.8(13) . .
C10 C11 C12 C13 -0.2(13) . .
C11 C12 C13 C8 0.8(11) . .
C9 C8 C13 C12 -0.4(10) . .
N1 C8 C13 C12 178.6(6) . .
Co1 O3 C14 C9 -45.7(6) . .
Eu2 O3 C14 C9 -158.3(4) 3_666 .
Eu1 O3 C14 C9 70.6(6) . .
C10 C9 C14 O3 -129.2(6) . .
C8 C9 C14 O3 58.8(7) . .
Co1 O4 C16 C17 149.4(5) . .
Eu1 O4 C16 C17 -41.6(10) . .
Co1 O4 C16 C15 -32.1(8) . .
Eu1 O4 C16 C15 136.9(6) . .
C20 C15 C16 O4 -179.1(6) . .
C21 C15 C16 O4 -6.3(9) . .
C20 C15 C16 C17 -0.6(10) . .
C21 C15 C16 C17 172.2(6) . .
O4 C16 C17 C18 179.7(6) . .
C15 C16 C17 C18 1.1(10) . .
C16 C17 C18 C19 -0.4(11) . .
C17 C18 C19 C20 -0.9(13) . .
C18 C19 C20 C15 1.5(13) . .
C16 C15 C20 C19 -0.8(11) . .
C21 C15 C20 C19 -173.5(7) . .
C20 C15 C21 N2 -168.0(7) . .
C16 C15 C21 N2 19.3(10) . .
C27 C22 C23 C24 0.5(10) . .
N2 C22 C23 C24 -179.7(6) . .
C27 C22 C23 C28 175.4(6) . .
N2 C22 C23 C28 -4.8(9) . .
C22 C23 C24 C25 0.6(10) . .
C28 C23 C24 C25 -174.2(7) . .
C23 C24 C25 C26 -1.0(12) . .
C24 C25 C26 C27 0.4(14) . .
C25 C26 C27 C22 0.6(13) . .
C23 C22 C27 C26 -1.0(11) . .
N2 C22 C27 C26 179.2(7) . .
Co1 O5 C28 C23 -44.4(7) . .
Eu1 O5 C28 C23 -158.3(4) . .
Eu2 O5 C28 C23 70.0(6) 3_666 .
C24 C23 C28 O5 -128.6(6) . .
C22 C23 C28 O5 56.7(8) . .
Eu1 O9 C29 O10 -6.9(12) . .
Eu1 O9 C29 C30 174.6(6) . .
Eu2 O10 C29 O9 -10.6(14) . .
Eu2 O10 C29 C30 168.0(6) . .
Eu1 O12 C31 O11 -14.7(6) . .
Eu1 O12 C31 C32 163.7(6) . .
Eu2 O11 C31 O12 139.3(6) . .
Eu1 O11 C31 O12 14.5(6) . .
Eu2 O11 C31 C32 -39.1(12) . .
Eu1 O11 C31 C32 -163.9(6) . .
Eu2 O11 C31 Eu1 124.8(8) . .
Eu1 O16 C33 N5 -152.6(6) . .
C6 C7 N1 C8 -161.7(6) . .
C6 C7 N1 Co1 11.9(9) . .
C13 C8 N1 C7 -53.8(8) . .
C9 C8 N1 C7 125.3(6) . .
C13 C8 N1 Co1 132.4(5) . .
C9 C8 N1 Co1 -48.5(6) . .
C15 C21 N2 C22 -164.4(6) . .
C15 C21 N2 Co1 8.4(9) . .
C23 C22 N2 C21 122.6(7) . .
C27 C22 N2 C21 -57.6(9) . .
C23 C22 N2 Co1 -50.6(7) . .
C27 C22 N2 Co1 129.2(6) . .
Eu2 O6 N3 O8 -175.3(7) . .
Eu2 O6 N3 O7 5.9(6) . .
Eu2 O7 N3 O8 175.4(7) . .
Eu2 O7 N3 O6 -5.8(6) . .
Eu1 O13 N4 O14 -139.1(6) . .
Eu1 O13 N4 O15 41.1(9) . .
O16 C33 N5 C35 176.9(7) . .
O16 C33 N5 C34 3.5(11) . .
